data_7132077
loop_
_publ_author_name
'Wei, Qing-Yi'
'Zhou, Ze'
'Yao, Meng-Lian'
'Liu, Jikai'
'Wu, Bin'
'Yang, Jin-Ming'

_publ_section_title
;
 Rhodium(III)-Catalyzed Intermolecular [3+3] Annulation of Benzoxazines
 with Quinone Compounds: Access to Spiro-Heterocyclic Scaffolds
;
_journal_name_full 'Chemical Communications'
_journal_paper_doi 10.1039/D3CC03609J
_journal_year 2023
_chemical_formula_moiety 'C23 H16 Br N O3'
_chemical_formula_sum 'C23 H16 Br N O3'
_chemical_formula_weight 434.28
_space_group_crystal_system monoclinic
_space_group_IT_number 14
_space_group_name_Hall '-P 2ybc'
_space_group_name_H-M_alt 'P 1 21/c 1'
_atom_sites_solution_hydrogens mixed
_atom_sites_solution_primary direct
_audit_creation_date 2023-07-22
_audit_creation_method
;
Olex2 1.5-beta
(compiled 2022.04.07 svn.rca3783a0 for OlexSys, GUI svn.r6439)
;
_audit_update_record
;
2023-07-24 deposited with the CCDC.	2023-08-31 downloaded from the CCDC.
;
_cell_angle_alpha 90
_cell_angle_beta 105.0778(14)
_cell_angle_gamma 90
_cell_formula_units_Z 8
_cell_length_a 14.11122(19)
_cell_length_b 11.90270(16)
_cell_length_c 26.9246(4)
_cell_measurement_reflns_used 19341
_cell_measurement_temperature 99.97(14)
_cell_measurement_theta_max 73.8230
_cell_measurement_theta_min 3.2340
_cell_volume 4366.61(11)
_computing_cell_refinement 'CrysAlisPro 1.171.39.33c (Rigaku OD, 2017)'
_computing_data_collection 'CrysAlisPro 1.171.39.33c (Rigaku OD, 2017)'
_computing_data_reduction 'CrysAlisPro 1.171.39.33c (Rigaku OD, 2017)'
_computing_molecular_graphics 'Olex2 1.5-beta (Dolomanov et al., 2009)'
_computing_publication_material 'Olex2 1.5-beta (Dolomanov et al., 2009)'
_computing_structure_refinement 'SHELXL n/a (Sheldrick, 2015)'
_computing_structure_solution 'SHELXS  (Sheldrick, 2008)'
_diffrn_ambient_environment N~2~
_diffrn_ambient_temperature 99.97(14)
_diffrn_detector 'CCD plate'
_diffrn_measured_fraction_theta_full 0.975
_diffrn_measured_fraction_theta_max 0.975
_diffrn_measurement_details
;
List of Runs (angles in degrees, time in seconds):

  # Type    Start    End  Width  t~exp~   \w     \q     \k     \f   Frames
#--------------------------------------------------------------------------
  1  \w    -31.00  29.00   0.50    0.50    --    0.00 -82.00 120.00  120
  2  \w    -79.00 -30.00   0.50    0.50    --    0.00 -57.00-120.00   98
  3  \w      6.00 114.00   0.50    0.50    --   95.80 -45.00  90.00  216
  4  \w     87.00 127.00   0.50    0.50    --   95.80 -82.00-120.00   80
  5  \w     24.00 122.00   0.50    0.50    --   95.80 -82.00-180.00  196
  6  \w    104.00 129.00   0.50    0.50    --   95.80  82.00 120.00   50
  7  \w     20.00 100.00   0.50    0.50    --   95.80 -45.00   0.00  160
  8  \w    -44.00   8.00   0.50    0.50    --    0.00 -77.00-120.00  104
  9  \w     87.00 114.00   0.50    0.50    --   95.80 -82.00-150.00   54
 10  \w    110.00 136.00   0.50    0.50    --   95.80  30.00 -90.00   52
 11  \w     20.00  58.00   0.50    0.50    --   95.80 -82.00-150.00   76
 12  \w    -88.00 -61.00   0.50    0.50    --    0.00 -38.00 -60.00   54
 13  \w      5.00  31.00   0.50    0.50    --    0.00 -82.00  90.00   52
 14  \w    -24.00   2.00   0.50    0.50    --    0.00 -82.00-150.00   52
 15  \w    -42.00 -16.00   0.50    0.50    --    0.00 -38.00 -60.00   52
 16  \w    -31.00  -5.00   0.50    0.50    --    0.00 -82.00-180.00   52
 17  \w    -28.00  -3.00   0.50    0.50    --    0.00 -82.00  90.00   50
 18  \w    125.00 179.00   0.50    0.50    --   95.80  45.00-180.00  108
;
_diffrn_measurement_device 'four-circle diffractometer'
_diffrn_measurement_device_type 'XtaLAB AFC12 (RINC): Kappa single'
_diffrn_measurement_method '\w scans'
_diffrn_orient_matrix_type 'CrysAlisPro convention (1999,Acta A55,543-557)'
_diffrn_orient_matrix_UB_11 -0.0060943000
_diffrn_orient_matrix_UB_12 0.0306367000
_diffrn_orient_matrix_UB_13 -0.0563262000
_diffrn_orient_matrix_UB_21 -0.1128600000
_diffrn_orient_matrix_UB_22 -0.0069403000
_diffrn_orient_matrix_UB_23 -0.0129454000
_diffrn_orient_matrix_UB_31 -0.0047047000
_diffrn_orient_matrix_UB_32 0.1254986000
_diffrn_orient_matrix_UB_33 0.0130548000
_diffrn_radiation_monochromator mirror
_diffrn_radiation_probe x-ray
_diffrn_radiation_type 'Cu K\a'
_diffrn_radiation_wavelength 1.54184
_diffrn_reflns_av_R_equivalents 0.0284
_diffrn_reflns_av_unetI/netI 0.0326
_diffrn_reflns_Laue_measured_fraction_full 0.975
_diffrn_reflns_Laue_measured_fraction_max 0.975
_diffrn_reflns_limit_h_max 15
_diffrn_reflns_limit_h_min -16
_diffrn_reflns_limit_k_max 14
_diffrn_reflns_limit_k_min -7
_diffrn_reflns_limit_l_max 32
_diffrn_reflns_limit_l_min -31
_diffrn_reflns_number 22661
_diffrn_reflns_point_group_measured_fraction_full 0.975
_diffrn_reflns_point_group_measured_fraction_max 0.975
_diffrn_reflns_theta_full 66.601
_diffrn_reflns_theta_max 66.601
_diffrn_reflns_theta_min 3.244
_diffrn_source 'Rotating-anode X-ray tube'
_diffrn_source_type 'Rigaku (Cu) X-ray Source'
_exptl_absorpt_coefficient_mu 2.741
_exptl_absorpt_correction_T_max 1.00000
_exptl_absorpt_correction_T_min 0.70774
_exptl_absorpt_correction_type multi-scan
_exptl_absorpt_process_details
;
CrysAlisPro 1.171.39.33c (Rigaku Oxford Diffraction, 2017)
Empirical absorption correction using spherical harmonics,
 implemented in SCALE3 ABSPACK scaling algorithm.
;
_exptl_crystal_colour 'clear light colourless'
_exptl_crystal_density_diffrn 1.321
_exptl_crystal_description block
_exptl_crystal_F_000 1760
_exptl_crystal_size_max 0.14
_exptl_crystal_size_mid 0.12
_exptl_crystal_size_min 0.08
_refine_diff_density_max 0.938
_refine_diff_density_min -0.825
_refine_diff_density_rms 0.060
_refine_ls_extinction_method none
_refine_ls_goodness_of_fit_ref 1.050
_refine_ls_hydrogen_treatment mixed
_refine_ls_matrix_type full
_refine_ls_number_parameters 509
_refine_ls_number_reflns 7498
_refine_ls_number_restraints 0
_refine_ls_restrained_S_all 1.050
_refine_ls_R_factor_all 0.0420
_refine_ls_R_factor_gt 0.0364
_refine_ls_shift/su_max 0.002
_refine_ls_shift/su_mean 0.000
_refine_ls_structure_factor_coef Fsqd
_refine_ls_weighting_details 'w=1/[\s^2^(Fo^2^)+(0.0375P)^2^+4.4237P] where P=(Fo^2^+2Fc^2^)/3'
_refine_ls_weighting_scheme calc
_refine_ls_wR_factor_gt 0.0900
_refine_ls_wR_factor_ref 0.0922
_reflns_Friedel_coverage 0.000
_reflns_number_gt 6477
_reflns_number_total 7498
_reflns_threshold_expression 'I > 2\s(I)'
_cod_data_source_file d3cc03609j2.cif
_cod_data_source_block 124311
_cod_original_cell_volume 4366.61(10)
_cod_database_code 7132077
_shelx_shelxl_version_number 2018/3
_chemical_oxdiff_formula 'C H O N Br'
_shelx_space_group_comment
;
The symmetry employed for this shelxl refinement is uniquely defined
by the following loop, which should always be used as a source of
symmetry information in preference to the above space-group names.
They are only intended as comments.
;
_shelx_estimated_absorpt_t_max 0.811
_shelx_estimated_absorpt_t_min 0.700
_olex2_refinement_description
;
1. Fixed Uiso
 At 1.2 times of:
  All C(H) groups, All C(H,H) groups, All N(H) groups
2.a Riding coordinates:
 N2(H2A)
2.b Secondary CH2 refined with riding coordinates:
 C7(H7A,H7B), C23(H23A,H23B), C30(H30A,H30B), C46(H46A,H46B)
2.c Aromatic/amide H refined with riding coordinates:
 C2(H2), C3(H3), C4(H4), C5(H5), C10(H10), C11(H11), C13(H13), C17(H17),
 C18(H18), C21(H21), C22(H22), C25(H25), C26(H26), C27(H27), C28(H28), C33(H33),
  C34(H34), C36(H36), C40(H40), C41(H41), C44(H44), C45(H45)
;
_smtbx_masks_void_probe_radius 1.2
_smtbx_masks_void_truncation_radius 1.2
_olex2_submission_special_instructions 'No special instructions were received'
_oxdiff_exptl_absorpt_empirical_details
;
Empirical correction (ABSPACK) includes:
- Absorption correction using spherical harmonics
- Frame scaling
;
_oxdiff_exptl_absorpt_empirical_full_max 1.936
_oxdiff_exptl_absorpt_empirical_full_min 0.643

loop_
_space_group_symop_operation_xyz
'x, y, z'
'-x, y+1/2, -z+1/2'
'-x, -y, -z'
'x, -y-1/2, z-1/2'

loop_
_atom_site_label
_atom_site_type_symbol
_atom_site_fract_x
_atom_site_fract_y
_atom_site_fract_z
_atom_site_U_iso_or_equiv
_atom_site_adp_type
_atom_site_occupancy
_atom_site_site_symmetry_order
_atom_site_calc_flag
_atom_site_refinement_flags_posn
_atom_site_refinement_flags_adp
_atom_site_refinement_flags_occupancy
_atom_site_disorder_assembly
_atom_site_disorder_group
Br1 Br 0.18147(2) 0.16795(3) 0.89946(2) 0.03521(9) Uani 1 1 d . . . . .
O1 O 0.35066(12) 0.05332(15) 0.63041(6) 0.0252(4) Uani 1 1 d . . . . .
O2 O 0.35480(12) 0.24967(14) 0.69132(6) 0.0226(4) Uani 1 1 d . . . . .
O3 O 0.68882(12) 0.25746(16) 0.85184(7) 0.0299(4) Uani 1 1 d . . . . .
N1 N 0.19861(16) 0.18568(19) 0.64921(8) 0.0229(5) Uani 1 1 d . . . . .
H1 H 0.169(2) 0.243(3) 0.6530(10) 0.028(8) Uiso 1 1 d . . . . .
C1 C 0.27541(18) 0.0920(2) 0.59003(9) 0.0237(6) Uani 1 1 d . . . . .
C2 C 0.2789(2) 0.0649(2) 0.54046(10) 0.0315(6) Uani 1 1 d . . . . .
H2 H 0.331110 0.020351 0.534992 0.038 Uiso 1 1 calc R U . . .
C3 C 0.2061(2) 0.1029(3) 0.49907(11) 0.0370(7) Uani 1 1 d . . . . .
H3 H 0.207925 0.084246 0.465024 0.044 Uiso 1 1 calc R U . . .
C4 C 0.1304(2) 0.1681(2) 0.50729(10) 0.0326(6) Uani 1 1 d . . . . .
H4 H 0.079967 0.193587 0.478781 0.039 Uiso 1 1 calc R U . . .
C5 C 0.12756(19) 0.1966(2) 0.55670(10) 0.0265(6) Uani 1 1 d . . . . .
H5 H 0.075566 0.241861 0.561934 0.032 Uiso 1 1 calc R U . . .
C6 C 0.20071(18) 0.1591(2) 0.59882(9) 0.0219(5) Uani 1 1 d . . . . .
C7 C 0.32473(18) 0.0489(2) 0.67831(9) 0.0223(5) Uani 1 1 d . . . . .
H7A H 0.383736 0.030832 0.706256 0.027 Uiso 1 1 calc R U . . .
H7B H 0.275978 -0.011574 0.676941 0.027 Uiso 1 1 calc R U . . .
C8 C 0.28178(18) 0.1607(2) 0.69014(9) 0.0220(5) Uani 1 1 d . . . . .
C9 C 0.25755(18) 0.1572(2) 0.74142(9) 0.0212(5) Uani 1 1 d . . . . .
C10 C 0.16299(18) 0.1315(2) 0.74465(10) 0.0240(5) Uani 1 1 d . . . . .
H10 H 0.113629 0.114092 0.714230 0.029 Uiso 1 1 calc R U . . .
C11 C 0.14004(19) 0.1312(2) 0.79157(10) 0.0256(6) Uani 1 1 d . . . . .
H11 H 0.075794 0.112608 0.793798 0.031 Uiso 1 1 calc R U . . .
C12 C 0.21284(19) 0.1584(2) 0.83510(10) 0.0249(6) Uani 1 1 d . . . . .
C13 C 0.30776(18) 0.1826(2) 0.83323(10) 0.0229(5) Uani 1 1 d . . . . .
H13 H 0.356093 0.201646 0.863821 0.027 Uiso 1 1 calc R U . . .
C14 C 0.33226(18) 0.1790(2) 0.78626(10) 0.0214(5) Uani 1 1 d . . . . .
C15 C 0.43080(18) 0.2081(2) 0.78069(9) 0.0202(5) Uani 1 1 d . . . . .
C16 C 0.43695(18) 0.2470(2) 0.73269(9) 0.0217(5) Uani 1 1 d . . . . .
C17 C 0.52326(18) 0.2893(2) 0.72468(10) 0.0243(5) Uani 1 1 d . . . . .
H17 H 0.525267 0.314483 0.691489 0.029 Uiso 1 1 calc R U . . .
C18 C 0.60649(19) 0.2946(2) 0.76535(10) 0.0260(6) Uani 1 1 d . . . . .
H18 H 0.665633 0.325205 0.760525 0.031 Uiso 1 1 calc R U . . .
C19 C 0.60283(18) 0.2549(2) 0.81310(10) 0.0244(6) Uani 1 1 d . . . . .
C20 C 0.51769(18) 0.2066(2) 0.82135(10) 0.0226(5) Uani 1 1 d . . . . .
C21 C 0.52839(19) 0.1485(2) 0.87033(10) 0.0271(6) Uani 1 1 d . . . . .
H21 H 0.481268 0.094298 0.873987 0.032 Uiso 1 1 calc R U . . .
C22 C 0.60440(19) 0.1722(2) 0.90963(10) 0.0313(6) Uani 1 1 d . . . . .
H22 H 0.613625 0.133578 0.941422 0.038 Uiso 1 1 calc R U . . .
C23 C 0.6751(2) 0.2604(3) 0.90299(10) 0.0333(7) Uani 1 1 d . . . . .
H23A H 0.650196 0.335278 0.909476 0.040 Uiso 1 1 calc R U . . .
H23B H 0.739023 0.248423 0.928404 0.040 Uiso 1 1 calc R U . . .
Br2 Br 0.42957(2) 0.43424(3) 0.93013(2) 0.04142(10) Uani 1 1 d . . . . .
O4 O 0.08697(14) 0.59914(16) 0.63743(8) 0.0359(5) Uani 1 1 d . . . . .
O5 O 0.12940(12) 0.39648(14) 0.69357(7) 0.0242(4) Uani 1 1 d . . . . .
O6 O -0.12600(12) 0.38084(15) 0.81706(7) 0.0271(4) Uani 1 1 d . . . . .
N2 N 0.26157(15) 0.47102(18) 0.66900(8) 0.0253(5) Uani 1 1 d . . . . .
H2A H 0.317478 0.503959 0.679402 0.030 Uiso 1 1 d R U . . .
C24 C 0.1329(2) 0.5583(2) 0.60209(11) 0.0355(7) Uani 1 1 d . . . . .
C25 C 0.0904(3) 0.5809(3) 0.55048(13) 0.0493(9) Uani 1 1 d . . . . .
H25 H 0.032867 0.625771 0.540702 0.059 Uiso 1 1 calc R U . . .
C26 C 0.1323(3) 0.5379(3) 0.51330(13) 0.0574(11) Uani 1 1 d . . . . .
H26 H 0.103483 0.553758 0.478010 0.069 Uiso 1 1 calc R U . . .
C27 C 0.2152(3) 0.4726(3) 0.52724(12) 0.0512(10) Uani 1 1 d . . . . .
H27 H 0.243402 0.443251 0.501556 0.061 Uiso 1 1 calc R U . . .
C28 C 0.2578(2) 0.4492(3) 0.57873(11) 0.0371(7) Uani 1 1 d . . . . .
H28 H 0.314785 0.403317 0.588110 0.045 Uiso 1 1 calc R U . . .
C29 C 0.2176(2) 0.4927(2) 0.61660(10) 0.0292(6) Uani 1 1 d . . . . .
C30 C 0.1468(2) 0.6002(2) 0.68894(10) 0.0290(6) Uani 1 1 d . . . . .
H30A H 0.105091 0.614086 0.712736 0.035 Uiso 1 1 calc R U . . .
H30B H 0.194805 0.662399 0.693030 0.035 Uiso 1 1 calc R U . . .
C31 C 0.20171(18) 0.4892(2) 0.70311(10) 0.0230(5) Uani 1 1 d . . . . .
C32 C 0.25823(18) 0.4852(2) 0.75882(10) 0.0234(5) Uani 1 1 d . . . . .
C33 C 0.35857(19) 0.5070(2) 0.77438(10) 0.0271(6) Uani 1 1 d . . . . .
H33 H 0.392219 0.528994 0.749633 0.033 Uiso 1 1 calc R U . . .
C34 C 0.4099(2) 0.4969(2) 0.82566(10) 0.0301(6) Uani 1 1 d . . . . .
H34 H 0.478229 0.512488 0.836425 0.036 Uiso 1 1 calc R U . . .
C35 C 0.3592(2) 0.4636(2) 0.86066(10) 0.0306(6) Uani 1 1 d . . . . .
C36 C 0.25894(19) 0.4440(2) 0.84651(10) 0.0259(6) Uani 1 1 d . . . . .
H36 H 0.226055 0.421622 0.871521 0.031 Uiso 1 1 calc R U . . .
C37 C 0.20662(18) 0.4576(2) 0.79515(10) 0.0229(5) Uani 1 1 d . . . . .
C38 C 0.10149(18) 0.4292(2) 0.77681(10) 0.0229(5) Uani 1 1 d . . . . .
C39 C 0.06828(18) 0.3932(2) 0.72608(10) 0.0224(5) Uani 1 1 d . . . . .
C40 C -0.02499(19) 0.3484(2) 0.70695(10) 0.0265(6) Uani 1 1 d . . . . .
H40 H -0.045675 0.323315 0.672307 0.032 Uiso 1 1 calc R U . . .
C41 C -0.08733(19) 0.3407(2) 0.73868(10) 0.0266(6) Uani 1 1 d . . . . .
H41 H -0.150360 0.307618 0.726300 0.032 Uiso 1 1 calc R U . . .
C42 C -0.05800(18) 0.3811(2) 0.78867(10) 0.0239(5) Uani 1 1 d . . . . .
C43 C 0.03462(18) 0.4298(2) 0.80800(10) 0.0231(5) Uani 1 1 d . . . . .
C44 C 0.05081(19) 0.4891(2) 0.85719(10) 0.0257(6) Uani 1 1 d . . . . .
H44 H 0.103157 0.541418 0.867287 0.031 Uiso 1 1 calc R U . . .
C45 C -0.00803(19) 0.4696(2) 0.88767(10) 0.0255(6) Uani 1 1 d . . . . .
H45 H -0.001185 0.510916 0.918589 0.031 Uiso 1 1 calc R U . . .
C46 C -0.08516(19) 0.3810(2) 0.87207(10) 0.0284(6) Uani 1 1 d . . . . .
H46A H -0.056139 0.306470 0.883201 0.034 Uiso 1 1 calc R U . . .
H46B H -0.138044 0.394812 0.889316 0.034 Uiso 1 1 calc R U . . .

loop_
_atom_site_aniso_label
_atom_site_aniso_U_11
_atom_site_aniso_U_22
_atom_site_aniso_U_33
_atom_site_aniso_U_23
_atom_site_aniso_U_13
_atom_site_aniso_U_12
Br1 0.03286(17) 0.0481(2) 0.02870(15) 0.00227(13) 0.01515(12) -0.00069(13)
O1 0.0235(9) 0.0289(10) 0.0244(9) -0.0001(7) 0.0082(7) 0.0064(8)
O2 0.0227(9) 0.0198(9) 0.0250(9) 0.0009(7) 0.0058(7) -0.0018(7)
O3 0.0195(9) 0.0373(12) 0.0317(10) -0.0046(8) 0.0048(8) -0.0008(8)
N1 0.0227(11) 0.0197(12) 0.0255(11) -0.0032(9) 0.0049(9) 0.0051(9)
C1 0.0244(13) 0.0198(14) 0.0262(13) 0.0026(10) 0.0050(11) -0.0008(10)
C2 0.0377(16) 0.0291(16) 0.0307(14) 0.0010(11) 0.0144(12) 0.0056(13)
C3 0.0460(18) 0.0423(18) 0.0242(14) 0.0016(12) 0.0118(13) 0.0049(14)
C4 0.0365(16) 0.0337(16) 0.0251(13) 0.0036(11) 0.0039(12) 0.0011(13)
C5 0.0260(14) 0.0242(15) 0.0296(14) 0.0023(11) 0.0076(11) 0.0003(11)
C6 0.0224(13) 0.0198(13) 0.0239(12) 0.0005(10) 0.0070(10) -0.0034(10)
C7 0.0227(13) 0.0216(14) 0.0236(12) -0.0024(10) 0.0079(10) 0.0011(10)
C8 0.0205(13) 0.0205(14) 0.0253(13) -0.0007(10) 0.0064(10) -0.0009(10)
C9 0.0226(13) 0.0139(13) 0.0275(13) -0.0014(10) 0.0074(10) 0.0007(10)
C10 0.0222(13) 0.0210(14) 0.0288(13) -0.0021(10) 0.0068(11) -0.0009(11)
C11 0.0214(13) 0.0217(14) 0.0360(14) -0.0008(11) 0.0115(11) -0.0007(11)
C12 0.0288(14) 0.0219(14) 0.0266(13) 0.0010(10) 0.0118(11) 0.0011(11)
C13 0.0221(13) 0.0203(14) 0.0264(13) 0.0012(10) 0.0064(10) -0.0003(10)
C14 0.0216(13) 0.0155(13) 0.0274(13) 0.0013(10) 0.0067(10) 0.0011(10)
C15 0.0216(13) 0.0131(12) 0.0267(12) -0.0014(10) 0.0078(10) 0.0011(10)
C16 0.0218(13) 0.0164(13) 0.0265(13) -0.0025(10) 0.0056(10) 0.0007(10)
C17 0.0277(14) 0.0191(13) 0.0288(13) -0.0015(10) 0.0121(11) -0.0008(11)
C18 0.0225(13) 0.0223(14) 0.0354(14) -0.0055(11) 0.0117(11) -0.0030(11)
C19 0.0190(13) 0.0206(14) 0.0321(14) -0.0056(11) 0.0042(11) 0.0031(10)
C20 0.0207(13) 0.0190(13) 0.0291(13) -0.0017(10) 0.0082(10) 0.0022(10)
C21 0.0236(14) 0.0257(15) 0.0323(14) 0.0027(11) 0.0081(11) 0.0014(11)
C22 0.0265(15) 0.0377(17) 0.0300(14) 0.0027(12) 0.0078(12) 0.0086(12)
C23 0.0270(15) 0.0420(18) 0.0291(14) -0.0049(12) 0.0038(12) 0.0012(13)
Br2 0.02970(17) 0.0598(2) 0.03286(17) 0.00364(14) 0.00474(13) -0.00571(15)
O4 0.0311(11) 0.0264(11) 0.0450(12) 0.0051(9) 0.0004(9) 0.0023(8)
O5 0.0252(9) 0.0195(10) 0.0310(9) -0.0023(7) 0.0129(8) -0.0018(7)
O6 0.0222(9) 0.0296(11) 0.0320(10) 0.0029(8) 0.0118(8) -0.0007(8)
N2 0.0229(11) 0.0267(12) 0.0287(11) 0.0014(9) 0.0109(9) -0.0040(9)
C24 0.0372(17) 0.0254(16) 0.0395(16) 0.0028(12) 0.0022(13) -0.0094(13)
C25 0.052(2) 0.038(2) 0.0447(19) 0.0059(15) -0.0107(16) -0.0139(16)
C26 0.073(3) 0.056(2) 0.0313(17) 0.0041(16) -0.0073(17) -0.029(2)
C27 0.072(3) 0.052(2) 0.0324(16) -0.0118(15) 0.0176(17) -0.035(2)
C28 0.0441(18) 0.0333(17) 0.0362(16) -0.0057(13) 0.0146(13) -0.0192(14)
C29 0.0345(15) 0.0229(15) 0.0300(14) 0.0005(11) 0.0079(12) -0.0133(12)
C30 0.0262(14) 0.0213(15) 0.0392(15) 0.0025(11) 0.0081(12) 0.0008(11)
C31 0.0221(13) 0.0163(13) 0.0331(14) 0.0003(10) 0.0115(11) -0.0009(10)
C32 0.0237(13) 0.0158(13) 0.0332(14) -0.0018(10) 0.0116(11) 0.0003(10)
C33 0.0262(14) 0.0208(14) 0.0379(15) 0.0003(11) 0.0149(12) -0.0024(11)
C34 0.0225(14) 0.0323(16) 0.0368(15) -0.0030(12) 0.0101(12) -0.0032(12)
C35 0.0286(15) 0.0331(16) 0.0307(14) -0.0033(12) 0.0085(12) -0.0030(12)
C36 0.0266(14) 0.0209(14) 0.0331(14) -0.0019(11) 0.0129(11) -0.0001(11)
C37 0.0238(13) 0.0137(13) 0.0332(14) -0.0039(10) 0.0108(11) 0.0000(10)
C38 0.0231(13) 0.0155(13) 0.0320(13) 0.0006(10) 0.0107(11) 0.0010(10)
C39 0.0243(13) 0.0133(13) 0.0326(13) 0.0009(10) 0.0129(11) 0.0012(10)
C40 0.0285(14) 0.0205(14) 0.0311(14) -0.0006(11) 0.0085(11) -0.0018(11)
C41 0.0215(13) 0.0230(14) 0.0352(14) 0.0012(11) 0.0071(11) -0.0020(11)
C42 0.0229(13) 0.0186(14) 0.0331(14) 0.0031(11) 0.0122(11) 0.0014(11)
C43 0.0232(13) 0.0168(13) 0.0301(13) -0.0001(10) 0.0083(11) 0.0008(10)
C44 0.0242(13) 0.0190(14) 0.0350(14) -0.0028(11) 0.0097(11) 0.0009(11)
C45 0.0268(14) 0.0185(14) 0.0321(14) -0.0012(11) 0.0093(11) 0.0033(11)
C46 0.0282(14) 0.0292(15) 0.0307(14) 0.0045(11) 0.0128(12) 0.0020(12)

loop_
_atom_type_symbol
_atom_type_description
_atom_type_scat_dispersion_real
_atom_type_scat_dispersion_imag
_atom_type_scat_source
C C 0.0181 0.0091 'International Tables Vol C Tables 4.2.6.8 and 6.1.1.4'
H H 0.0000 0.0000 'International Tables Vol C Tables 4.2.6.8 and 6.1.1.4'
Br Br -0.6763 1.2805 'International Tables Vol C Tables 4.2.6.8 and 6.1.1.4'
N N 0.0311 0.0180 'International Tables Vol C Tables 4.2.6.8 and 6.1.1.4'
O O 0.0492 0.0322 'International Tables Vol C Tables 4.2.6.8 and 6.1.1.4'

loop_
_geom_angle_atom_site_label_1
_geom_angle_atom_site_label_2
_geom_angle_atom_site_label_3
_geom_angle
_geom_angle_site_symmetry_1
_geom_angle_site_symmetry_3
_geom_angle_publ_flag
C1 O1 C7 113.32(18) . . ?
C16 O2 C8 115.88(18) . . ?
C19 O3 C23 114.41(19) . . ?
C6 N1 H1 117(2) . . ?
C6 N1 C8 118.9(2) . . ?
C8 N1 H1 115(2) . . ?
O1 C1 C6 121.1(2) . . ?
C2 C1 O1 117.8(2) . . ?
C2 C1 C6 121.0(2) . . ?
C1 C2 H2 120.1 . . ?
C3 C2 C1 119.7(3) . . ?
C3 C2 H2 120.1 . . ?
C2 C3 H3 120.1 . . ?
C2 C3 C4 119.9(3) . . ?
C4 C3 H3 120.1 . . ?
C3 C4 H4 119.8 . . ?
C5 C4 C3 120.5(3) . . ?
C5 C4 H4 119.8 . . ?
C4 C5 H5 119.9 . . ?
C4 C5 C6 120.3(3) . . ?
C6 C5 H5 119.9 . . ?
C1 C6 N1 120.2(2) . . ?
C1 C6 C5 118.6(2) . . ?
C5 C6 N1 121.2(2) . . ?
O1 C7 H7A 109.4 . . ?
O1 C7 H7B 109.4 . . ?
O1 C7 C8 111.4(2) . . ?
H7A C7 H7B 108.0 . . ?
C8 C7 H7A 109.4 . . ?
C8 C7 H7B 109.4 . . ?
O2 C8 C7 108.49(19) . . ?
O2 C8 C9 108.95(19) . . ?
N1 C8 O2 107.4(2) . . ?
N1 C8 C7 108.3(2) . . ?
N1 C8 C9 112.3(2) . . ?
C9 C8 C7 111.3(2) . . ?
C10 C9 C8 120.8(2) . . ?
C10 C9 C14 120.2(2) . . ?
C14 C9 C8 118.9(2) . . ?
C9 C10 H10 119.6 . . ?
C11 C10 C9 120.9(2) . . ?
C11 C10 H10 119.6 . . ?
C10 C11 H11 120.8 . . ?
C12 C11 C10 118.4(2) . . ?
C12 C11 H11 120.8 . . ?
C11 C12 Br1 119.31(19) . . ?
C11 C12 C13 122.1(2) . . ?
C13 C12 Br1 118.56(19) . . ?
C12 C13 H13 120.1 . . ?
C12 C13 C14 119.8(2) . . ?
C14 C13 H13 120.1 . . ?
C9 C14 C15 118.1(2) . . ?
C13 C14 C9 118.5(2) . . ?
C13 C14 C15 123.1(2) . . ?
C16 C15 C14 117.3(2) . . ?
C16 C15 C20 118.0(2) . . ?
C20 C15 C14 124.6(2) . . ?
O2 C16 C15 120.8(2) . . ?
O2 C16 C17 116.9(2) . . ?
C17 C16 C15 122.2(2) . . ?
C16 C17 H17 120.2 . . ?
C18 C17 C16 119.5(2) . . ?
C18 C17 H17 120.2 . . ?
C17 C18 H18 120.3 . . ?
C19 C18 C17 119.4(2) . . ?
C19 C18 H18 120.3 . . ?
O3 C19 C18 117.2(2) . . ?
O3 C19 C20 120.8(2) . . ?
C18 C19 C20 121.9(2) . . ?
C15 C20 C21 124.7(2) . . ?
C19 C20 C15 118.6(2) . . ?
C19 C20 C21 116.5(2) . . ?
C20 C21 H21 120.3 . . ?
C22 C21 C20 119.5(3) . . ?
C22 C21 H21 120.3 . . ?
C21 C22 H22 120.6 . . ?
C21 C22 C23 118.8(3) . . ?
C23 C22 H22 120.6 . . ?
O3 C23 C22 111.0(2) . . ?
O3 C23 H23A 109.4 . . ?
O3 C23 H23B 109.4 . . ?
C22 C23 H23A 109.4 . . ?
C22 C23 H23B 109.4 . . ?
H23A C23 H23B 108.0 . . ?
C24 O4 C30 114.3(2) . . ?
C39 O5 C31 115.32(18) . . ?
C42 O6 C46 114.89(19) . . ?
C29 N2 H2A 111.7 . . ?
C29 N2 C31 116.1(2) . . ?
C31 N2 H2A 111.7 . . ?
O4 C24 C25 117.8(3) . . ?
O4 C24 C29 121.9(3) . . ?
C25 C24 C29 120.3(3) . . ?
C24 C25 H25 120.1 . . ?
C26 C25 C24 119.8(3) . . ?
C26 C25 H25 120.1 . . ?
C25 C26 H26 119.9 . . ?
C27 C26 C25 120.3(3) . . ?
C27 C26 H26 119.9 . . ?
C26 C27 H27 119.9 . . ?
C26 C27 C28 120.3(3) . . ?
C28 C27 H27 119.9 . . ?
C27 C28 H28 119.9 . . ?
C27 C28 C29 120.3(3) . . ?
C29 C28 H28 119.9 . . ?
C24 C29 N2 120.3(3) . . ?
C28 C29 N2 120.6(3) . . ?
C28 C29 C24 119.1(3) . . ?
O4 C30 H30A 109.3 . . ?
O4 C30 H30B 109.3 . . ?
O4 C30 C31 111.6(2) . . ?
H30A C30 H30B 108.0 . . ?
C31 C30 H30A 109.3 . . ?
C31 C30 H30B 109.3 . . ?
O5 C31 C30 108.6(2) . . ?
O5 C31 C32 108.21(19) . . ?
N2 C31 O5 105.90(19) . . ?
N2 C31 C30 108.6(2) . . ?
N2 C31 C32 113.0(2) . . ?
C32 C31 C30 112.2(2) . . ?
C33 C32 C31 121.9(2) . . ?
C33 C32 C37 120.4(2) . . ?
C37 C32 C31 117.8(2) . . ?
C32 C33 H33 119.7 . . ?
C34 C33 C32 120.7(2) . . ?
C34 C33 H33 119.7 . . ?
C33 C34 H34 120.8 . . ?
C35 C34 C33 118.4(2) . . ?
C35 C34 H34 120.8 . . ?
C34 C35 Br2 119.5(2) . . ?
C34 C35 C36 122.2(3) . . ?
C36 C35 Br2 118.2(2) . . ?
C35 C36 H36 120.3 . . ?
C35 C36 C37 119.4(2) . . ?
C37 C36 H36 120.3 . . ?
C32 C37 C38 118.7(2) . . ?
C36 C37 C32 118.7(2) . . ?
C36 C37 C38 122.1(2) . . ?
C39 C38 C37 116.8(2) . . ?
C39 C38 C43 118.5(2) . . ?
C43 C38 C37 124.6(2) . . ?
O5 C39 C38 120.5(2) . . ?
O5 C39 C40 117.6(2) . . ?
C40 C39 C38 121.8(2) . . ?
C39 C40 H40 120.3 . . ?
C41 C40 C39 119.4(2) . . ?
C41 C40 H40 120.3 . . ?
C40 C41 H41 120.0 . . ?
C40 C41 C42 120.0(2) . . ?
C42 C41 H41 120.0 . . ?
O6 C42 C41 117.6(2) . . ?
O6 C42 C43 120.9(2) . . ?
C41 C42 C43 121.2(2) . . ?
C38 C43 C44 124.5(2) . . ?
C42 C43 C38 118.6(2) . . ?
C42 C43 C44 116.5(2) . . ?
C43 C44 H44 120.1 . . ?
C45 C44 C43 119.8(2) . . ?
C45 C44 H44 120.1 . . ?
C44 C45 H45 120.8 . . ?
C44 C45 C46 118.4(2) . . ?
C46 C45 H45 120.8 . . ?
O6 C46 C45 110.9(2) . . ?
O6 C46 H46A 109.5 . . ?
O6 C46 H46B 109.5 . . ?
C45 C46 H46A 109.5 . . ?
C45 C46 H46B 109.5 . . ?
H46A C46 H46B 108.1 . . ?

loop_
_geom_bond_atom_site_label_1
_geom_bond_atom_site_label_2
_geom_bond_distance
_geom_bond_site_symmetry_2
_geom_bond_publ_flag
Br1 C12 1.900(3) . ?
O1 C1 1.386(3) . ?
O1 C7 1.430(3) . ?
O2 C8 1.472(3) . ?
O2 C16 1.383(3) . ?
O3 C19 1.379(3) . ?
O3 C23 1.440(3) . ?
N1 H1 0.82(3) . ?
N1 C6 1.401(3) . ?
N1 C8 1.417(3) . ?
C1 C2 1.386(4) . ?
C1 C6 1.391(4) . ?
C2 H2 0.9500 . ?
C2 C3 1.380(4) . ?
C3 H3 0.9500 . ?
C3 C4 1.385(4) . ?
C4 H4 0.9500 . ?
C4 C5 1.383(4) . ?
C5 H5 0.9500 . ?
C5 C6 1.394(3) . ?
C7 H7A 0.9900 . ?
C7 H7B 0.9900 . ?
C7 C8 1.530(3) . ?
C8 C9 1.507(3) . ?
C9 C10 1.393(3) . ?
C9 C14 1.405(3) . ?
C10 H10 0.9500 . ?
C10 C11 1.383(3) . ?
C11 H11 0.9500 . ?
C11 C12 1.381(4) . ?
C12 C13 1.384(4) . ?
C13 H13 0.9500 . ?
C13 C14 1.396(3) . ?
C14 C15 1.478(3) . ?
C15 C16 1.397(3) . ?
C15 C20 1.416(3) . ?
C16 C17 1.386(3) . ?
C17 H17 0.9500 . ?
C17 C18 1.383(4) . ?
C18 H18 0.9500 . ?
C18 C19 1.383(4) . ?
C19 C20 1.401(4) . ?
C20 C21 1.462(4) . ?
C21 H21 0.9500 . ?
C21 C22 1.326(4) . ?
C22 H22 0.9500 . ?
C22 C23 1.492(4) . ?
C23 H23A 0.9900 . ?
C23 H23B 0.9900 . ?
Br2 C35 1.908(3) . ?
O4 C24 1.372(4) . ?
O4 C30 1.424(3) . ?
O5 C31 1.479(3) . ?
O5 C39 1.380(3) . ?
O6 C42 1.373(3) . ?
O6 C46 1.443(3) . ?
N2 H2A 0.8600 . ?
N2 C29 1.410(3) . ?
N2 C31 1.417(3) . ?
C24 C25 1.389(4) . ?
C24 C29 1.396(4) . ?
C25 H25 0.9500 . ?
C25 C26 1.386(5) . ?
C26 H26 0.9500 . ?
C26 C27 1.373(5) . ?
C27 H27 0.9500 . ?
C27 C28 1.388(4) . ?
C28 H28 0.9500 . ?
C28 C29 1.389(4) . ?
C30 H30A 0.9900 . ?
C30 H30B 0.9900 . ?
C30 C31 1.529(4) . ?
C31 C32 1.505(3) . ?
C32 C33 1.392(4) . ?
C32 C37 1.402(3) . ?
C33 H33 0.9500 . ?
C33 C34 1.388(4) . ?
C34 H34 0.9500 . ?
C34 C35 1.381(4) . ?
C35 C36 1.387(4) . ?
C36 H36 0.9500 . ?
C36 C37 1.397(4) . ?
C37 C38 1.476(3) . ?
C38 C39 1.392(3) . ?
C38 C43 1.417(3) . ?
C39 C40 1.389(4) . ?
C40 H40 0.9500 . ?
C40 C41 1.380(4) . ?
C41 H41 0.9500 . ?
C41 C42 1.387(4) . ?
C42 C43 1.400(4) . ?
C43 C44 1.465(3) . ?
C44 H44 0.9500 . ?
C44 C45 1.331(4) . ?
C45 H45 0.9500 . ?
C45 C46 1.495(4) . ?
C46 H46A 0.9900 . ?
C46 H46B 0.9900 . ?

loop_
_geom_torsion_atom_site_label_1
_geom_torsion_atom_site_label_2
_geom_torsion_atom_site_label_3
_geom_torsion_atom_site_label_4
_geom_torsion
_geom_torsion_site_symmetry_1
_geom_torsion_site_symmetry_2
_geom_torsion_site_symmetry_3
_geom_torsion_site_symmetry_4
_geom_torsion_publ_flag
Br1 C12 C13 C14 -178.40(19) . . . . ?
O1 C1 C2 C3 -179.2(2) . . . . ?
O1 C1 C6 N1 -2.2(4) . . . . ?
O1 C1 C6 C5 179.3(2) . . . . ?
O1 C7 C8 O2 -58.3(2) . . . . ?
O1 C7 C8 N1 58.0(3) . . . . ?
O1 C7 C8 C9 -178.15(19) . . . . ?
O2 C8 C9 C10 145.1(2) . . . . ?
O2 C8 C9 C14 -35.6(3) . . . . ?
O2 C16 C17 C18 176.5(2) . . . . ?
O3 C19 C20 C15 178.8(2) . . . . ?
O3 C19 C20 C21 -6.9(4) . . . . ?
N1 C8 C9 C10 26.2(3) . . . . ?
N1 C8 C9 C14 -154.5(2) . . . . ?
C1 O1 C7 C8 -51.4(3) . . . . ?
C1 C2 C3 C4 0.3(5) . . . . ?
C2 C1 C6 N1 -179.9(2) . . . . ?
C2 C1 C6 C5 1.5(4) . . . . ?
C2 C3 C4 C5 0.6(5) . . . . ?
C3 C4 C5 C6 -0.5(4) . . . . ?
C4 C5 C6 N1 -179.2(2) . . . . ?
C4 C5 C6 C1 -0.6(4) . . . . ?
C6 N1 C8 O2 79.5(3) . . . . ?
C6 N1 C8 C7 -37.5(3) . . . . ?
C6 N1 C8 C9 -160.8(2) . . . . ?
C6 C1 C2 C3 -1.4(4) . . . . ?
C7 O1 C1 C2 -158.6(2) . . . . ?
C7 O1 C1 C6 23.6(3) . . . . ?
C7 C8 C9 C10 -95.3(3) . . . . ?
C7 C8 C9 C14 84.0(3) . . . . ?
C8 O2 C16 C15 -32.2(3) . . . . ?
C8 O2 C16 C17 150.6(2) . . . . ?
C8 N1 C6 C1 11.2(4) . . . . ?
C8 N1 C6 C5 -170.3(2) . . . . ?
C8 C9 C10 C11 -178.3(2) . . . . ?
C8 C9 C14 C13 176.0(2) . . . . ?
C8 C9 C14 C15 1.9(3) . . . . ?
C9 C10 C11 C12 0.9(4) . . . . ?
C9 C14 C15 C16 20.1(3) . . . . ?
C9 C14 C15 C20 -164.6(2) . . . . ?
C10 C9 C14 C13 -4.7(4) . . . . ?
C10 C9 C14 C15 -178.8(2) . . . . ?
C10 C11 C12 Br1 176.02(19) . . . . ?
C10 C11 C12 C13 -1.9(4) . . . . ?
C11 C12 C13 C14 -0.5(4) . . . . ?
C12 C13 C14 C9 3.7(4) . . . . ?
C12 C13 C14 C15 177.5(2) . . . . ?
C13 C14 C15 C16 -153.7(2) . . . . ?
C13 C14 C15 C20 21.6(4) . . . . ?
C14 C9 C10 C11 2.4(4) . . . . ?
C14 C15 C16 O2 -4.9(3) . . . . ?
C14 C15 C16 C17 172.1(2) . . . . ?
C14 C15 C20 C19 -168.7(2) . . . . ?
C14 C15 C20 C21 17.5(4) . . . . ?
C15 C16 C17 C18 -0.6(4) . . . . ?
C15 C20 C21 C22 -165.3(3) . . . . ?
C16 O2 C8 N1 172.67(19) . . . . ?
C16 O2 C8 C7 -70.5(2) . . . . ?
C16 O2 C8 C9 50.8(3) . . . . ?
C16 C15 C20 C19 6.6(4) . . . . ?
C16 C15 C20 C21 -167.2(2) . . . . ?
C16 C17 C18 C19 1.6(4) . . . . ?
C17 C18 C19 O3 177.2(2) . . . . ?
C17 C18 C19 C20 1.7(4) . . . . ?
C18 C19 C20 C15 -5.9(4) . . . . ?
C18 C19 C20 C21 168.5(2) . . . . ?
C19 O3 C23 C22 49.1(3) . . . . ?
C19 C20 C21 C22 20.7(4) . . . . ?
C20 C15 C16 O2 179.5(2) . . . . ?
C20 C15 C16 C17 -3.5(4) . . . . ?
C20 C21 C22 C23 2.0(4) . . . . ?
C21 C22 C23 O3 -36.4(4) . . . . ?
C23 O3 C19 C18 155.7(2) . . . . ?
C23 O3 C19 C20 -28.7(3) . . . . ?
Br2 C35 C36 C37 -175.76(19) . . . . ?
O4 C24 C25 C26 -177.7(3) . . . . ?
O4 C24 C29 N2 -3.1(4) . . . . ?
O4 C24 C29 C28 176.8(2) . . . . ?
O4 C30 C31 O5 -55.3(3) . . . . ?
O4 C30 C31 N2 59.4(3) . . . . ?
O4 C30 C31 C32 -174.9(2) . . . . ?
O5 C31 C32 C33 141.1(2) . . . . ?
O5 C31 C32 C37 -38.3(3) . . . . ?
O5 C39 C40 C41 178.2(2) . . . . ?
O6 C42 C43 C38 -179.1(2) . . . . ?
O6 C42 C43 C44 -5.8(4) . . . . ?
N2 C31 C32 C33 24.1(3) . . . . ?
N2 C31 C32 C37 -155.3(2) . . . . ?
C24 O4 C30 C31 -46.3(3) . . . . ?
C24 C25 C26 C27 0.4(5) . . . . ?
C25 C24 C29 N2 179.1(3) . . . . ?
C25 C24 C29 C28 -1.0(4) . . . . ?
C25 C26 C27 C28 -0.1(5) . . . . ?
C26 C27 C28 C29 -0.7(4) . . . . ?
C27 C28 C29 N2 -178.9(2) . . . . ?
C27 C28 C29 C24 1.2(4) . . . . ?
C29 N2 C31 O5 72.4(3) . . . . ?
C29 N2 C31 C30 -44.1(3) . . . . ?
C29 N2 C31 C32 -169.4(2) . . . . ?
C29 C24 C25 C26 0.2(4) . . . . ?
C30 O4 C24 C25 -163.5(2) . . . . ?
C30 O4 C24 C29 18.7(4) . . . . ?
C30 C31 C32 C33 -99.1(3) . . . . ?
C30 C31 C32 C37 81.5(3) . . . . ?
C31 O5 C39 C38 -32.3(3) . . . . ?
C31 O5 C39 C40 150.4(2) . . . . ?
C31 N2 C29 C24 18.0(3) . . . . ?
C31 N2 C29 C28 -161.9(2) . . . . ?
C31 C32 C33 C34 -176.5(2) . . . . ?
C31 C32 C37 C36 174.6(2) . . . . ?
C31 C32 C37 C38 2.6(3) . . . . ?
C32 C33 C34 C35 0.7(4) . . . . ?
C32 C37 C38 C39 22.1(3) . . . . ?
C32 C37 C38 C43 -161.9(2) . . . . ?
C33 C32 C37 C36 -4.8(4) . . . . ?
C33 C32 C37 C38 -176.8(2) . . . . ?
C33 C34 C35 Br2 173.8(2) . . . . ?
C33 C34 C35 C36 -2.3(4) . . . . ?
C34 C35 C36 C37 0.4(4) . . . . ?
C35 C36 C37 C32 3.2(4) . . . . ?
C35 C36 C37 C38 174.9(2) . . . . ?
C36 C37 C38 C39 -149.6(2) . . . . ?
C36 C37 C38 C43 26.3(4) . . . . ?
C37 C32 C33 C34 2.9(4) . . . . ?
C37 C38 C39 O5 -7.0(3) . . . . ?
C37 C38 C39 C40 170.2(2) . . . . ?
C37 C38 C43 C42 -168.0(2) . . . . ?
C37 C38 C43 C44 19.3(4) . . . . ?
C38 C39 C40 C41 0.9(4) . . . . ?
C38 C43 C44 C45 -168.8(3) . . . . ?
C39 O5 C31 N2 175.0(2) . . . . ?
C39 O5 C31 C30 -68.5(3) . . . . ?
C39 O5 C31 C32 53.6(3) . . . . ?
C39 C38 C43 C42 7.9(4) . . . . ?
C39 C38 C43 C44 -164.8(2) . . . . ?
C39 C40 C41 C42 2.3(4) . . . . ?
C40 C41 C42 O6 174.1(2) . . . . ?
C40 C41 C42 C43 -0.3(4) . . . . ?
C41 C42 C43 C38 -4.9(4) . . . . ?
C41 C42 C43 C44 168.4(2) . . . . ?
C42 O6 C46 C45 48.8(3) . . . . ?
C42 C43 C44 C45 18.4(4) . . . . ?
C43 C38 C39 O5 176.8(2) . . . . ?
C43 C38 C39 C40 -6.1(4) . . . . ?
C43 C44 C45 C46 4.2(4) . . . . ?
C44 C45 C46 O6 -37.1(3) . . . . ?
C46 O6 C42 C41 157.0(2) . . . . ?
C46 O6 C42 C43 -28.6(3) . . . . ?

loop_
_smtbx_masks_void_nr
_smtbx_masks_void_average_x
_smtbx_masks_void_average_y
_smtbx_masks_void_average_z
_smtbx_masks_void_volume
_smtbx_masks_void_count_electrons
_smtbx_masks_void_content
1 -0.500 0.500 0.500 514.8 104.1 ?
2 -0.500 0.000 0.000 514.8 104.1 ?
